data_2215404
loop_
_publ_author_name
'Petursson, Sigthor'
'Jenkinson, Sarah F.'
'Booth, Kathrine V.'
'Weymouth-Wilson, Alexander C.'
'Watkin, David J.'
'Fleet, George W.J.'
'Best, Daniel'

_publ_section_title
;
 2-<i>O</i>-(4,4'-Dimethylbenzhydryl)-<small>L</small>-erythronolactone
;
_journal_coeditor_code CF2137
_journal_issue 10
_journal_name_full 'Acta Crystallographica Section E'
_journal_page_first o4121
_journal_page_last o4121
_journal_paper_doi 10.1107/S1600536807044911
_journal_volume 63
_journal_year 2007
_chemical_formula_iupac 'C19 H20 O4'
_chemical_formula_moiety 'C19 H20 O4'
_chemical_formula_sum 'C19 H20 O4'
_chemical_formula_weight 312.37
_chemical_name_systematic
;
2-O-(4,4'-Dimethylbenzhydryl)-L-erythronolactone
;
_space_group_IT_number 19
_symmetry_cell_setting orthorhombic
_symmetry_space_group_name_Hall 'P 2ac 2ab'
_symmetry_space_group_name_H-M 'P 21 21 21'
_atom_sites_solution_hydrogens geom
_atom_sites_solution_primary direct
_cell_angle_alpha 90
_cell_angle_beta 90
_cell_angle_gamma 90
_cell_formula_units_Z 4
_cell_length_a 6.1276(2)
_cell_length_b 8.8248(3)
_cell_length_c 30.2629(10)
_cell_measurement_reflns_used 1832
_cell_measurement_temperature 150
_cell_measurement_theta_max 27
_cell_measurement_theta_min 5
_cell_volume 1636.46(9)
_computing_cell_refinement 'DENZO/SCALEPACK (Otwinowski & Minor, 1997)'
_computing_data_collection 'COLLECT (Nonius, 2001)'
_computing_data_reduction 'DENZO/SCALEPACK (Otwinowski & Minor, 1997)'
_computing_molecular_graphics 'CAMERON (Watkin <i>et al.</i>,  1996)'
_computing_publication_material 'CRYSTALS (Betteridge <i>et al.</i>,  2003)'
_computing_structure_refinement 'CRYSTALS (Betteridge <i>et al.</i>,  2003)'
_computing_structure_solution 'SIR92 (Altomare <i>et al.</i>,  1994)'
_diffrn_ambient_temperature 150
_diffrn_measured_fraction_theta_full 0.967
_diffrn_measured_fraction_theta_max 0.964
_diffrn_measurement_device 'Nonius KappaCCD'
_diffrn_measurement_method \w
_diffrn_radiation_monochromator graphite
_diffrn_radiation_type 'Mo K\a'
_diffrn_radiation_wavelength 0.71073
_diffrn_reflns_av_R_equivalents 0.086
_diffrn_reflns_limit_h_max 7
_diffrn_reflns_limit_h_min -7
_diffrn_reflns_limit_k_max 11
_diffrn_reflns_limit_k_min -11
_diffrn_reflns_limit_l_max 38
_diffrn_reflns_limit_l_min -37
_diffrn_reflns_number 7163
_diffrn_reflns_theta_full 26.675
_diffrn_reflns_theta_max 27.500
_diffrn_reflns_theta_min 5.236
_diffrn_standards_number 0
_exptl_absorpt_coefficient_mu 0.088
_exptl_absorpt_correction_T_max 0.99
_exptl_absorpt_correction_T_min 0.84
_exptl_absorpt_correction_type multi-scan
_exptl_absorpt_process_details '(DENZO/SCALEPACK; Otwinowski & Minor, 1997)'
_exptl_crystal_colour colourless
_exptl_crystal_density_diffrn 1.268
_exptl_crystal_density_method 'not measured'
_exptl_crystal_description needle
_exptl_crystal_F_000 664
_exptl_crystal_size_max 0.50
_exptl_crystal_size_mid 0.10
_exptl_crystal_size_min 0.10
_refine_diff_density_max 0.39
_refine_diff_density_min -0.39
_refine_ls_extinction_method None
_refine_ls_goodness_of_fit_ref 0.9337
_refine_ls_hydrogen_treatment constr
_refine_ls_matrix_type full
_refine_ls_number_parameters 208
_refine_ls_number_reflns 2112
_refine_ls_number_restraints 0
_refine_ls_R_factor_all 0.0943
_refine_ls_R_factor_gt 0.0592
_refine_ls_shift/su_max 0.000110
_refine_ls_structure_factor_coef Fsqd
_refine_ls_weighting_details
;
 w=1/[\s^2^(F^2^) + (0.10P)^2^]
 ,where P=(max(Fo^2^,0) + 2Fc^2^)/3
;
_refine_ls_weighting_scheme calc
_refine_ls_wR_factor_all 0.1708
_refine_ls_wR_factor_gt 0.1500
_refine_ls_wR_factor_ref 0.1708
_reflns_number_gt 1323
_reflns_number_total 2112
_reflns_threshold_expression I>2\s(I)
_cod_data_source_file cf2137.cif
_cod_data_source_block I
_cod_depositor_comments
;
The following automatic conversions were performed:
'_symmetry_cell_setting' value 'Orthorhombic' changed to 'orthorhombic'
according to '/home/saulius/struct/CIF-dictionaries/cif_core.dic'
dictionary named 'cif_core.dic' version 2.4.1 from 2010-06-29.

Automatic conversion script
Id: cif_fix_enum 1527 2010-12-29 10:47:43Z saulius 

The following automatic conversions were performed:

'_symmetry_cell_setting' value 'Orthorhombic' changed to
'orthorhombic' according to
/home/saulius/struct/CIF-dictionaries/cif_core.dic dictionary named
'cif_core.dic' version 2.4.1 from 2010-06-29.

Automatic conversion script
Id: cif_fix_values 1715 2011-07-08 13:25:40Z adriana 
;
_cod_original_sg_symbol_H-M 'P 21 21 21 '
_cod_database_code 2215404
_cod_database_fobs_code 2215404

loop_
_symmetry_equiv_pos_as_xyz
x,y,z
x+1/2,-y+1/2,-z
-x,y+1/2,-z+1/2
-x+1/2,-y,z+1/2

loop_
_atom_site_type_symbol
_atom_site_label
_atom_site_fract_x
_atom_site_fract_y
_atom_site_fract_z
_atom_site_U_iso_or_equiv
_atom_site_adp_type
_atom_site_occupancy
O O1 0.5621(5) 0.7497(3) 0.16641(6) 0.0368 Uani 1.0000
C C2 0.5141(7) 0.6595(4) 0.12785(10) 0.0360 Uani 1.0000
C C3 0.6524(7) 0.5171(4) 0.12688(10) 0.0328 Uani 1.0000
C C4 0.8599(8) 0.5137(4) 0.14619(10) 0.0381 Uani 1.0000
C C5 0.9777(8) 0.3806(5) 0.14738(11) 0.0406 Uani 1.0000
C C6 0.8997(8) 0.2478(5) 0.12948(11) 0.0423 Uani 1.0000
C C7 0.6980(8) 0.2533(5) 0.10875(12) 0.0461 Uani 1.0000
C C8 0.5765(8) 0.3839(4) 0.10784(10) 0.0380 Uani 1.0000
C C9 1.0239(11) 0.1014(5) 0.13336(14) 0.0682 Uani 1.0000
C C10 0.5396(7) 0.7615(4) 0.08805(10) 0.0360 Uani 1.0000
C C11 0.7307(8) 0.7685(5) 0.06273(12) 0.0447 Uani 1.0000
C C12 0.7456(9) 0.8691(5) 0.02763(12) 0.0476 Uani 1.0000
C C13 0.5725(8) 0.9631(5) 0.01651(11) 0.0424 Uani 1.0000
C C14 0.3827(8) 0.9546(5) 0.04116(11) 0.0446 Uani 1.0000
C C15 0.3677(8) 0.8529(5) 0.07647(11) 0.0422 Uani 1.0000
C C16 0.5911(10) 1.0723(6) -0.02186(13) 0.0653 Uani 1.0000
C C17 0.4910(7) 0.6830(4) 0.20603(10) 0.0354 Uani 1.0000
C C18 0.2803(7) 0.7510(5) 0.22240(11) 0.0372 Uani 1.0000
O O19 0.2760(5) 0.7464(3) 0.26658(7) 0.0452 Uani 1.0000
C C20 0.4842(8) 0.6878(5) 0.28307(11) 0.0488 Uani 1.0000
C C21 0.6449(7) 0.7073(5) 0.24494(12) 0.0392 Uani 1.0000
O O22 0.7273(5) 0.8564(3) 0.24595(8) 0.0425 Uani 1.0000
O O23 0.1313(5) 0.8012(3) 0.20124(8) 0.0481 Uani 1.0000
H H21 0.3591 0.6243 0.1266 0.0485 Uiso 1.0000
H H41 0.9144 0.6059 0.1587 0.0493 Uiso 1.0000
H H51 1.1210 0.3779 0.1629 0.0504 Uiso 1.0000
H H71 0.6433 0.1650 0.0941 0.0580 Uiso 1.0000
H H81 0.4389 0.3839 0.0941 0.0458 Uiso 1.0000
H H91 0.9516 0.0236 0.1167 0.1067 Uiso 1.0000
H H92 1.0233 0.0731 0.1638 0.1061 Uiso 1.0000
H H93 1.1723 0.1170 0.1245 0.1064 Uiso 1.0000
H H111 0.8500 0.7011 0.0690 0.0541 Uiso 1.0000
H H121 0.8764 0.8725 0.0102 0.0612 Uiso 1.0000
H H141 0.2599 1.0180 0.0336 0.0573 Uiso 1.0000
H H151 0.2375 0.8467 0.0924 0.0525 Uiso 1.0000
H H161 0.4540 1.1194 -0.0262 0.1014 Uiso 1.0000
H H162 0.7021 1.1475 -0.0148 0.1017 Uiso 1.0000
H H163 0.6272 1.0160 -0.0482 0.1013 Uiso 1.0000
H H171 0.4638 0.5726 0.2016 0.0455 Uiso 1.0000
H H201 0.5259 0.7483 0.3091 0.0600 Uiso 1.0000
H H202 0.4712 0.5830 0.2925 0.0609 Uiso 1.0000
H H211 0.7611 0.6306 0.2456 0.0579 Uiso 1.0000
H H26 0.8375 0.8918 0.2326 0.0714 Uiso 1.0000

loop_
_atom_site_aniso_label
_atom_site_aniso_U_11
_atom_site_aniso_U_22
_atom_site_aniso_U_33
_atom_site_aniso_U_12
_atom_site_aniso_U_13
_atom_site_aniso_U_23
O1 0.0501(18) 0.0382(13) 0.0222(11) -0.0038(15) 0.0037(11) -0.0011(10)
C2 0.036(2) 0.045(2) 0.0275(16) -0.002(2) -0.0028(17) -0.0065(15)
C3 0.035(2) 0.0386(19) 0.0252(16) -0.0005(19) -0.0009(16) 0.0027(14)
C4 0.041(3) 0.039(2) 0.0348(18) -0.001(2) -0.0005(18) -0.0061(15)
C5 0.040(3) 0.049(2) 0.0331(18) 0.006(2) -0.0016(18) 0.0042(16)
C6 0.056(3) 0.038(2) 0.0336(18) 0.008(2) 0.0120(19) 0.0021(17)
C7 0.059(3) 0.042(2) 0.037(2) -0.006(3) 0.008(2) -0.0102(17)
C8 0.046(3) 0.044(2) 0.0242(17) -0.005(2) -0.0048(17) -0.0050(14)
C9 0.074(4) 0.049(3) 0.081(3) 0.015(3) 0.012(3) -0.004(2)
C10 0.039(3) 0.039(2) 0.0298(17) 0.004(2) 0.0001(16) -0.0011(15)
C11 0.045(3) 0.052(2) 0.0367(19) 0.004(3) 0.0018(18) 0.0042(18)
C12 0.047(3) 0.057(3) 0.040(2) -0.002(3) 0.0105(19) 0.0012(19)
C13 0.051(3) 0.046(2) 0.0302(17) -0.001(2) -0.0081(19) 0.0012(16)
C14 0.051(3) 0.042(2) 0.0409(19) 0.002(3) -0.003(2) 0.0048(17)
C15 0.043(3) 0.045(2) 0.038(2) 0.003(2) 0.0085(19) -0.0007(17)
C16 0.075(4) 0.068(3) 0.053(2) -0.008(3) 0.001(3) 0.017(2)
C17 0.040(3) 0.043(2) 0.0232(16) 0.001(2) 0.0030(16) -0.0016(14)
C18 0.036(3) 0.048(2) 0.0275(18) 0.000(2) 0.0035(16) -0.0025(18)
O19 0.045(2) 0.0615(19) 0.0292(13) 0.001(2) 0.0068(11) -0.0063(12)
C20 0.050(3) 0.070(3) 0.0267(18) -0.006(3) 0.0027(19) -0.0018(17)
C21 0.042(3) 0.046(2) 0.0296(17) 0.003(2) 0.0038(17) 0.0032(15)
O22 0.0353(17) 0.0492(17) 0.0431(14) -0.0052(15) 0.0026(13) -0.0066(12)
O23 0.0347(19) 0.0587(19) 0.0510(15) 0.0003(17) 0.0023(14) -0.0021(13)

loop_
_atom_type_symbol
_atom_type_scat_dispersion_real
_atom_type_scat_dispersion_imag
_atom_type_scat_source
C 0.0033 0.0016 'International Tables Vol C 4.2.6.8 and 6.1.1.4'
H 0.0000 0.0000 'International Tables Vol C 4.2.6.8 and 6.1.1.4'
O 0.0106 0.0060 'International Tables Vol C 4.2.6.8 and 6.1.1.4'

loop_
_geom_angle_atom_site_label_1
_geom_angle_atom_site_label_2
_geom_angle_atom_site_label_3
_geom_angle
_geom_angle_publ_flag
C2 O1 C17 113.3(3) no
O1 C2 C3 111.0(3) no
O1 C2 C10 107.1(3) no
C3 C2 C10 114.9(3) no
O1 C2 H21 113.3 no
C3 C2 H21 105.8 no
C10 C2 H21 104.7 no
C2 C3 C4 121.2(3) no
C2 C3 C8 121.4(4) no
C4 C3 C8 117.3(4) no
C3 C4 C5 120.3(4) no
C3 C4 H41 117.7 no
C5 C4 H41 122.0 no
C4 C5 C6 122.2(4) no
C4 C5 H51 119.7 no
C6 C5 H51 118.1 no
C5 C6 C7 117.3(4) no
C5 C6 C9 121.7(4) no
C7 C6 C9 121.1(4) no
C6 C7 C8 121.4(4) no
C6 C7 H71 119.6 no
C8 C7 H71 119.0 no
C3 C8 C7 121.4(4) no
C3 C8 H81 119.0 no
C7 C8 H81 119.7 no
C6 C9 H91 109.8 no
C6 C9 H92 107.4 no
H91 C9 H92 108.6 no
C6 C9 H93 109.6 no
H91 C9 H93 113.2 no
H92 C9 H93 108.1 no
C2 C10 C11 123.3(4) no
C2 C10 C15 118.3(3) no
C11 C10 C15 118.4(3) no
C10 C11 C12 120.1(4) no
C10 C11 H111 120.0 no
C12 C11 H111 119.8 no
C11 C12 C13 121.2(4) no
C11 C12 H121 119.7 no
C13 C12 H121 119.1 no
C12 C13 C14 118.6(3) no
C12 C13 C16 120.6(4) no
C14 C13 C16 120.8(4) no
C13 C14 C15 120.2(4) no
C13 C14 H141 119.8 no
C15 C14 H141 120.1 no
C14 C15 C10 121.4(4) no
C14 C15 H151 119.3 no
C10 C15 H151 119.3 no
C13 C16 H161 108.6 no
C13 C16 H162 108.5 no
H161 C16 H162 110.6 no
C13 C16 H163 108.9 no
H161 C16 H163 108.4 no
H162 C16 H163 111.8 no
O1 C17 C18 112.3(3) no
O1 C17 C21 114.1(3) no
C18 C17 C21 102.7(3) no
O1 C17 H171 110.2 no
C18 C17 H171 106.9 no
C21 C17 H171 110.2 no
C17 C18 O19 109.5(3) no
C17 C18 O23 128.6(3) no
O19 C18 O23 122.0(4) no
C18 O19 C20 109.5(3) no
O19 C20 C21 105.3(3) no
O19 C20 H201 107.8 no
C21 C20 H201 112.1 no
O19 C20 H202 111.4 no
C21 C20 H202 112.5 no
H201 C20 H202 107.7 no
C20 C21 C17 99.7(4) no
C20 C21 O22 108.7(3) no
C17 C21 O22 111.7(3) no
C20 C21 H211 111.9 no
C17 C21 H211 111.6 no
O22 C21 H211 112.5 no
C21 O22 H26 128.3 no

loop_
_geom_bond_atom_site_label_1
_geom_bond_atom_site_label_2
_geom_bond_distance
_geom_bond_publ_flag
O1 C2 1.443(4) no
O1 C17 1.405(4) no
C2 C3 1.516(5) no
C2 C10 1.512(5) no
C2 H21 1.000 no
C3 C4 1.399(6) no
C3 C8 1.389(5) no
C4 C5 1.379(5) no
C4 H41 0.958 no
C5 C6 1.377(6) no
C5 H51 0.995 no
C6 C7 1.387(6) no
C6 C9 1.504(6) no
C7 C8 1.373(6) no
C7 H71 0.957 no
C8 H81 0.940 no
C9 H91 0.961 no
C9 H92 0.953 no
C9 H93 0.958 no
C10 C11 1.401(5) no
C10 C15 1.372(6) no
C11 C12 1.388(5) no
C11 H111 0.961 no
C12 C13 1.388(6) no
C12 H121 0.960 no
C13 C14 1.384(6) no
C13 C16 1.513(6) no
C14 C15 1.398(5) no
C14 H141 0.965 no
C15 H151 0.934 no
C16 H161 0.946 no
C16 H162 0.974 no
C16 H163 0.965 no
C17 C18 1.507(5) no
C17 C21 1.524(5) no
C17 H171 0.997 no
C18 O19 1.338(4) no
C18 O23 1.200(5) no
O19 C20 1.465(5) no
C20 C21 1.527(6) no
C20 H201 0.985 no
C20 H202 0.971 no
C21 O22 1.409(5) no
C21 H211 0.982 no
O22 H26 0.847 no

loop_
_geom_hbond_atom_site_label_D
_geom_hbond_atom_site_label_H
_geom_hbond_atom_site_label_A
_geom_hbond_site_symmetry_A
_geom_hbond_distance_DH
_geom_hbond_distance_HA
_geom_hbond_distance_DA
_geom_hbond_angle_DHA
_geom_hbond_publ_flag
C4 H41 O23 1_655 0.96 2.53 3.461(6) 165 no
O22 H26 O23 1_655 0.85 2.19 2.863(6) 137 yes

loop_
_cod_related_entry_id
_cod_related_entry_database
_cod_related_entry_code
1 ChemSpider 21184291
